data_7200156
loop_
_publ_author_name
'Liu, Guang-Xiang'
'Huang, Rong-Yi'
'Huang, Liang-Fang'
'Kong, Xue-Jun'
'Ren, Xiao-Ming'

_publ_section_title
;
 Zn(ii) and Cu(ii) coordination polymers assembled from V-shaped
 tetracarboxylate ligands and N-donor ancillary ligands: syntheses,
 structures and properties
;
_journal_issue 4
_journal_name_full CrystEngComm
_journal_page_first 643
_journal_paper_doi 10.1039/b806297h
_journal_volume 11
_journal_year 2009
_chemical_formula_moiety 'C93 H48 Cu3 F18 N6 O24, H2 O'
_chemical_formula_sum 'C93 H50 Cu3 F18 N6 O25'
_chemical_formula_weight 2184.01
_chemical_name_systematic
;
?
;
_space_group_IT_number 14
_symmetry_cell_setting monoclinic
_symmetry_space_group_name_Hall '-P 2yn'
_symmetry_space_group_name_H-M 'P 1 21/n 1'
_atom_sites_solution_hydrogens geom
_atom_sites_solution_primary direct
_atom_sites_solution_secondary difmap
_audit_creation_method SHELXL-97
_cell_angle_alpha 90.00
_cell_angle_beta 108.5030(10)
_cell_angle_gamma 90.00
_cell_formula_units_Z 4
_cell_length_a 23.3370(17)
_cell_length_b 13.4290(10)
_cell_length_c 29.654(2)
_cell_measurement_reflns_used 9943
_cell_measurement_temperature 296(2)
_cell_measurement_theta_max 27.11
_cell_measurement_theta_min 2.32
_cell_volume 8812.9(11)
_computing_cell_refinement 'SAINT-PLUS, Ver. 6.0, 1997'
_computing_data_collection 'SMART, 1998'
_computing_data_reduction 'SAINT-PLUS, Ver. 6.0, 1997'
_computing_molecular_graphics 'XP, Ver. 6.10, Bruker AXS Inc., 2000'
_computing_publication_material 'SHELXTL-Bruker AXS Inc., 1998'
_computing_structure_refinement 'SHELXL-97 (Sheldrick, 1997)'
_computing_structure_solution 'SHELXS-97 (Sheldrick, 1990)'
_diffrn_ambient_temperature 296(2)
_diffrn_measured_fraction_theta_full 0.996
_diffrn_measured_fraction_theta_max 0.996
_diffrn_measurement_device_type 'Bruker Smart Aepex CCD area detector'
_diffrn_measurement_method 'phi and omega scans'
_diffrn_radiation_monochromator graphite
_diffrn_radiation_source 'sealed tube'
_diffrn_radiation_type MoK\a
_diffrn_radiation_wavelength 0.71073
_diffrn_reflns_av_R_equivalents 0.0287
_diffrn_reflns_av_sigmaI/netI 0.0355
_diffrn_reflns_limit_h_max 27
_diffrn_reflns_limit_h_min -26
_diffrn_reflns_limit_k_max 15
_diffrn_reflns_limit_k_min -16
_diffrn_reflns_limit_l_max 33
_diffrn_reflns_limit_l_min -35
_diffrn_reflns_number 43313
_diffrn_reflns_theta_full 25.10
_diffrn_reflns_theta_max 25.10
_diffrn_reflns_theta_min 1.45
_exptl_absorpt_coefficient_mu 0.840
_exptl_absorpt_correction_T_max 0.7989
_exptl_absorpt_correction_T_min 0.7520
_exptl_absorpt_correction_type multi-scan
_exptl_absorpt_process_details 'SADABS(Bruker, 2000)'
_exptl_crystal_colour blue
_exptl_crystal_density_diffrn 1.646
_exptl_crystal_density_method 'not measured'
_exptl_crystal_description block
_exptl_crystal_F_000 4396
_exptl_crystal_size_max 0.36
_exptl_crystal_size_mid 0.30
_exptl_crystal_size_min 0.28
_refine_diff_density_max 0.941
_refine_diff_density_min -1.524
_refine_diff_density_rms 0.058
_refine_ls_extinction_method none
_refine_ls_goodness_of_fit_ref 1.026
_refine_ls_hydrogen_treatment mixed
_refine_ls_matrix_type full
_refine_ls_number_parameters 1323
_refine_ls_number_reflns 15637
_refine_ls_number_restraints 2
_refine_ls_restrained_S_all 1.026
_refine_ls_R_factor_all 0.0643
_refine_ls_R_factor_gt 0.0445
_refine_ls_shift/su_max 0.002
_refine_ls_shift/su_mean 0.000
_refine_ls_structure_factor_coef Fsqd
_refine_ls_weighting_details 'calc w=1/[\s^2^(Fo^2^)+(0.0623P)^2^+5.3230P] where P=(Fo^2^+2Fc^2^)/3'
_refine_ls_weighting_scheme calc
_refine_ls_wR_factor_gt 0.1147
_refine_ls_wR_factor_ref 0.1235
_reflns_number_gt 11688
_reflns_number_total 15637
_reflns_threshold_expression >2sigma(I)
_cod_data_source_file b806297h.txt
_cod_data_source_block CCDC003
_cod_depositor_comments
;
The following automatic conversions were performed:
'_symmetry_cell_setting' value 'Monoclinic' changed to 'monoclinic'
according to '/home/saulius/struct/CIF-dictionaries/cif_core.dic'
dictionary named 'cif_core.dic' version 2.4.1 from 2010-06-29.

Automatic conversion script
Id: cif_fix_enum 1527 2010-12-29 10:47:43Z saulius 
;
_cod_original_sg_symbol_H-M 'P 21/n'
_cod_database_code 7200156

loop_
_symmetry_equiv_pos_as_xyz
'x, y, z'
'-x+1/2, y+1/2, -z+1/2'
'-x, -y, -z'
'x-1/2, -y-1/2, z-1/2'

loop_
_atom_site_label
_atom_site_type_symbol
_atom_site_fract_x
_atom_site_fract_y
_atom_site_fract_z
_atom_site_U_iso_or_equiv
_atom_site_adp_type
_atom_site_occupancy
_atom_site_symmetry_multiplicity
_atom_site_calc_flag
_atom_site_refinement_flags
_atom_site_disorder_assembly
_atom_site_disorder_group
Cu1 Cu -0.212423(15) 1.24164(2) 0.011227(11) 0.03226(10) Uani 1 1 d . . .
Cu2 Cu 0.044762(16) 0.73879(3) 0.442376(11) 0.03600(10) Uani 1 1 d . . .
Cu3 Cu 0.37083(2) 0.70889(4) 0.464705(15) 0.06990(17) Uani 1 1 d . . .
N1 N 0.40059(12) 0.8434(2) 0.48980(9) 0.0449(6) Uani 1 1 d . . .
N2 N 0.43044(12) 0.6653(2) 0.52662(10) 0.0544(8) Uani 1 1 d . . .
N3 N 0.09512(10) 0.68557(18) 0.50553(8) 0.0341(5) Uani 1 1 d . . .
N4 N 0.06599(11) 0.86948(19) 0.47662(8) 0.0410(6) Uani 1 1 d . . .
N5 N -0.24787(11) 1.37670(19) -0.00710(9) 0.0410(6) Uani 1 1 d . . .
N6 N -0.27734(11) 1.20208(19) -0.04879(8) 0.0390(6) Uani 1 1 d . . .
O1 O 0.30771(10) 0.7634(2) 0.41171(7) 0.0598(7) Uani 1 1 d . . .
O2 O 0.23209(12) 0.6611(2) 0.41258(8) 0.0654(7) Uani 1 1 d . . .
O3 O 0.11979(11) 0.75723(17) 0.40544(8) 0.0506(6) Uani 1 1 d . . .
O4 O 0.09160(11) 0.63613(17) 0.35178(7) 0.0533(6) Uani 1 1 d . . .
H4 H 0.0697 0.6205 0.3675 0.080 Uiso 1 1 calc R . .
O5 O 0.16401(12) 1.0336(3) 0.04504(9) 0.0921(11) Uani 1 1 d . . .
O6 O 0.1043(2) 1.0969(2) 0.07819(9) 0.1171(15) Uani 1 1 d . . .
O7 O 0.15589(11) 0.73213(16) 0.04308(7) 0.0476(5) Uani 1 1 d . . .
O8 O 0.08788(10) 0.85311(18) 0.02177(7) 0.0513(6) Uani 1 1 d . . .
H8 H 0.0822 0.8292 -0.0047 0.077 Uiso 1 1 calc R . .
O9 O -0.00700(11) 0.8018(2) 0.38426(7) 0.0596(7) Uani 1 1 d . . .
O10 O -0.08007(12) 0.7645(2) 0.41265(8) 0.0685(8) Uani 1 1 d . . .
O11 O -0.17138(18) 0.6158(3) 0.35056(12) 0.1021(11) Uani 1 1 d . . .
O12 O -0.22181(14) 0.7430(3) 0.36752(10) 0.0859(10) Uani 1 1 d . . .
H12 H -0.2316 0.7030 0.3847 0.129 Uiso 1 1 calc R . .
O13 O -0.19496(12) 0.77535(17) 0.01823(8) 0.0556(6) Uani 1 1 d . . .
O14 O -0.25533(10) 0.90659(16) -0.00123(7) 0.0431(5) Uani 1 1 d . . .
H14 H -0.2599 0.8870 -0.0283 0.065 Uiso 1 1 calc R . .
O15 O -0.18856(9) 1.10386(14) 0.02995(6) 0.0361(5) Uani 1 1 d . . .
O16 O -0.25975(10) 1.12754(17) 0.06305(7) 0.0485(6) Uani 1 1 d . . .
O17 O 0.03174(11) 0.61186(17) 0.40819(7) 0.0504(6) Uani 1 1 d . . .
O18 O -0.03089(12) 0.5420(2) 0.44065(8) 0.0635(7) Uani 1 1 d . . .
O19 O 0.05855(13) 0.3766(2) 0.44750(9) 0.0662(8) Uani 1 1 d . . .
O20 O -0.00293(12) 0.24560(18) 0.43482(9) 0.0647(7) Uani 1 1 d . . .
O21 O 0.05537(13) 0.3001(2) 0.09417(11) 0.0792(9) Uani 1 1 d . . .
O22 O 0.04957(14) 0.1639(2) 0.13480(9) 0.0679(7) Uani 1 1 d . . .
H22 H 0.0702 0.1401 0.1197 0.102 Uiso 1 1 calc R . .
O23 O -0.07018(10) 0.2235(2) 0.06277(8) 0.0619(7) Uani 1 1 d . . .
O24 O -0.15417(9) 0.29422(16) 0.06868(7) 0.0436(5) Uani 1 1 d . . .
O1W O 0.12777(12) 0.2861(2) 0.51945(8) 0.0578(7) Uani 1 1 d D . .
C1 C 0.25432(15) 0.7297(3) 0.39587(10) 0.0453(8) Uani 1 1 d . . .
C2 C 0.21397(13) 0.7804(2) 0.35142(9) 0.0366(7) Uani 1 1 d . . .
C3 C 0.23846(13) 0.8382(2) 0.32323(10) 0.0399(7) Uani 1 1 d . . .
H3 H 0.2799 0.8495 0.3329 0.048 Uiso 1 1 calc R . .
C4 C 0.20222(13) 0.8793(2) 0.28091(10) 0.0385(7) Uani 1 1 d . . .
C5 C 0.14027(14) 0.8620(3) 0.26742(10) 0.0459(8) Uani 1 1 d . . .
H5 H 0.1153 0.8888 0.2391 0.055 Uiso 1 1 calc R . .
C6 C 0.11536(14) 0.8059(3) 0.29518(10) 0.0458(8) Uani 1 1 d . . .
H6 H 0.0739 0.7952 0.2855 0.055 Uiso 1 1 calc R . .
C7 C 0.15175(13) 0.7650(2) 0.33770(9) 0.0360(7) Uani 1 1 d . . .
C8 C 0.12088(13) 0.7169(2) 0.36912(10) 0.0391(7) Uani 1 1 d . . .
C9 C 0.13892(18) 1.0305(3) 0.07442(11) 0.0543(9) Uani 1 1 d . . .
C10 C 0.15465(13) 0.9509(2) 0.11189(9) 0.0332(6) Uani 1 1 d . . .
C11 C 0.17665(13) 0.9827(2) 0.15889(10) 0.0369(7) Uani 1 1 d . . .
H11 H 0.1776 1.0505 0.1655 0.044 Uiso 1 1 calc R . .
C12 C 0.19722(14) 0.9157(2) 0.19603(10) 0.0376(7) Uani 1 1 d . . .
C13 C 0.19565(15) 0.8148(2) 0.18543(11) 0.0457(8) Uani 1 1 d . . .
H13 H 0.2091 0.7686 0.2099 0.055 Uiso 1 1 calc R . .
C14 C 0.17440(14) 0.7828(2) 0.13897(11) 0.0428(7) Uani 1 1 d . . .
H14A H 0.1742 0.7150 0.1325 0.051 Uiso 1 1 calc R . .
C15 C 0.15336(13) 0.8492(2) 0.10164(10) 0.0337(6) Uani 1 1 d . . .
C16 C 0.13231(13) 0.8066(2) 0.05250(10) 0.0356(7) Uani 1 1 d . . .
C17 C 0.29480(18) 0.9391(4) 0.25962(12) 0.0651(11) Uani 1 1 d . . .
C18 C 0.22553(14) 0.9471(3) 0.24871(10) 0.0439(8) Uani 1 1 d . . .
C19 C 0.2093(2) 1.0550(3) 0.25774(12) 0.0606(10) Uani 1 1 d . . .
C20 C -0.06189(15) 0.7913(2) 0.38027(10) 0.0427(7) Uani 1 1 d . . .
C21 C -0.10624(14) 0.8164(2) 0.33264(9) 0.0402(7) Uani 1 1 d . . .
C22 C -0.08864(14) 0.8787(2) 0.30244(9) 0.0406(7) Uani 1 1 d . . .
H22A H -0.0491 0.9020 0.3116 0.049 Uiso 1 1 calc R . .
C23 C -0.12826(14) 0.9076(2) 0.25891(9) 0.0411(7) Uani 1 1 d . . .
C24 C -0.18702(15) 0.8712(3) 0.24561(11) 0.0509(9) Uani 1 1 d . . .
H24 H -0.2146 0.8907 0.2168 0.061 Uiso 1 1 calc R . .
C25 C -0.20498(15) 0.8064(3) 0.27467(11) 0.0569(10) Uani 1 1 d . . .
H25 H -0.2441 0.7810 0.2648 0.068 Uiso 1 1 calc R . .
C26 C -0.16494(15) 0.7791(3) 0.31852(11) 0.0513(9) Uani 1 1 d . . .
C27 C -0.18591(18) 0.7005(4) 0.34833(13) 0.0642(10) Uani 1 1 d . . .
C28 C -0.21393(14) 0.8531(2) 0.02890(10) 0.0385(7) Uani 1 1 d . . .
C29 C -0.18984(13) 0.8931(2) 0.07816(9) 0.0343(6) Uani 1 1 d . . .
C30 C -0.16186(15) 0.8257(2) 0.11391(10) 0.0435(8) Uani 1 1 d . . .
H30 H -0.1594 0.7592 0.1060 0.052 Uiso 1 1 calc R . .
C31 C -0.13776(15) 0.8542(2) 0.16054(10) 0.0467(8) Uani 1 1 d . . .
H31 H -0.1193 0.8073 0.1836 0.056 Uiso 1 1 calc R . .
C32 C -0.14089(14) 0.9536(2) 0.17338(9) 0.0384(7) Uani 1 1 d . . .
C33 C -0.16796(14) 1.0213(2) 0.13809(9) 0.0379(7) Uani 1 1 d . . .
H33 H -0.1699 1.0878 0.1462 0.045 Uiso 1 1 calc R . .
C34 C -0.19250(12) 0.9928(2) 0.09064(9) 0.0303(6) Uani 1 1 d . . .
C35 C -0.21693(12) 1.0788(2) 0.05775(9) 0.0311(6) Uani 1 1 d . . .
C36 C -0.0430(2) 0.9879(4) 0.23411(13) 0.0787(15) Uani 1 1 d . . .
C37 C -0.11161(16) 0.9832(2) 0.22612(10) 0.0488(8) Uani 1 1 d . . .
C38 C -0.1349(3) 1.0853(3) 0.23707(12) 0.0767(14) Uani 1 1 d . . .
C39 C -0.00831(14) 0.5464(2) 0.40976(10) 0.0406(7) Uani 1 1 d . . .
C40 C -0.02461(14) 0.4741(2) 0.36847(10) 0.0393(7) Uani 1 1 d . . .
C41 C -0.04737(15) 0.5113(2) 0.32241(10) 0.0438(8) Uani 1 1 d . . .
H41 H -0.0508 0.5798 0.3176 0.053 Uiso 1 1 calc R . .
C42 C -0.06515(15) 0.4474(2) 0.28318(10) 0.0467(8) Uani 1 1 d . . .
C43 C -0.06221(18) 0.3458(3) 0.29139(11) 0.0581(10) Uani 1 1 d . . .
H43 H -0.0750 0.3022 0.2658 0.070 Uiso 1 1 calc R . .
C44 C -0.04071(17) 0.3083(3) 0.33677(11) 0.0561(9) Uani 1 1 d . . .
H44 H -0.0400 0.2398 0.3415 0.067 Uiso 1 1 calc R . .
C45 C -0.01996(15) 0.3715(2) 0.37582(10) 0.0429(7) Uani 1 1 d . . .
C46 C 0.01136(15) 0.3246(3) 0.42273(11) 0.0453(8) Uani 1 1 d . . .
C47 C 0.03638(15) 0.2562(3) 0.12180(12) 0.0514(9) Uani 1 1 d . . .
C48 C -0.00030(14) 0.3071(3) 0.14870(11) 0.0453(8) Uani 1 1 d . . .
C49 C 0.03148(16) 0.3494(3) 0.19229(12) 0.0593(10) Uani 1 1 d . . .
H49 H 0.0731 0.3410 0.2045 0.071 Uiso 1 1 calc R . .
C50 C 0.00193(16) 0.4035(3) 0.21746(11) 0.0573(10) Uani 1 1 d . . .
H50 H 0.0239 0.4306 0.2467 0.069 Uiso 1 1 calc R . .
C51 C -0.05998(15) 0.4185(2) 0.20020(10) 0.0451(8) Uani 1 1 d . . .
C52 C -0.09166(14) 0.3770(2) 0.15658(10) 0.0413(7) Uani 1 1 d . . .
H52 H -0.1332 0.3869 0.1443 0.050 Uiso 1 1 calc R . .
C53 C -0.06254(14) 0.3207(2) 0.13073(10) 0.0402(7) Uani 1 1 d . . .
C54 C -0.09798(14) 0.2746(2) 0.08339(10) 0.0389(7) Uani 1 1 d . . .
C55 C -0.0709(2) 0.5924(3) 0.22491(12) 0.0729(13) Uani 1 1 d . . .
C56 C -0.08841(16) 0.4827(3) 0.23083(10) 0.0496(9) Uani 1 1 d . . .
C57 C -0.15787(19) 0.4735(4) 0.21458(13) 0.0703(12) Uani 1 1 d . . .
C58 C 0.38524(17) 0.9320(3) 0.46998(14) 0.0619(10) Uani 1 1 d . . .
H58 H 0.3563 0.9354 0.4401 0.074 Uiso 1 1 calc R . .
C59 C 0.4108(2) 1.0203(3) 0.49224(19) 0.0778(13) Uani 1 1 d . . .
H59 H 0.3990 1.0813 0.4773 0.093 Uiso 1 1 calc R . .
C60 C 0.45331(19) 1.0161(3) 0.53595(19) 0.0754(13) Uani 1 1 d . . .
H60 H 0.4712 1.0744 0.5508 0.090 Uiso 1 1 calc R . .
C61 C 0.47024(16) 0.9239(3) 0.55869(14) 0.0580(10) Uani 1 1 d . . .
C62 C 0.51298(18) 0.9111(4) 0.60506(16) 0.0773(13) Uani 1 1 d . . .
H62 H 0.5321 0.9666 0.6220 0.093 Uiso 1 1 calc R . .
C63 C 0.52589(18) 0.8207(4) 0.62445(14) 0.0772(13) Uani 1 1 d . . .
H63 H 0.5533 0.8149 0.6549 0.093 Uiso 1 1 calc R . .
C64 C 0.49873(15) 0.7324(3) 0.59958(12) 0.0549(9) Uani 1 1 d . . .
C65 C 0.50888(17) 0.6347(4) 0.61737(13) 0.0690(12) Uani 1 1 d . . .
H65 H 0.5356 0.6234 0.6477 0.083 Uiso 1 1 calc R . .
C66 C 0.48043(19) 0.5581(3) 0.59106(16) 0.0773(13) Uani 1 1 d . . .
H66 H 0.4865 0.4938 0.6033 0.093 Uiso 1 1 calc R . .
C67 C 0.44161(18) 0.5746(3) 0.54531(15) 0.0736(12) Uani 1 1 d . . .
H67 H 0.4228 0.5203 0.5271 0.088 Uiso 1 1 calc R . .
C68 C 0.45788(14) 0.7434(2) 0.55370(10) 0.0429(8) Uani 1 1 d . . .
C69 C 0.44261(14) 0.8398(2) 0.53344(11) 0.0421(7) Uani 1 1 d . . .
C70 C 0.10648(14) 0.5925(2) 0.51991(11) 0.0438(7) Uani 1 1 d . . .
H70 H 0.0894 0.5415 0.4987 0.053 Uiso 1 1 calc R . .
C71 C 0.14314(15) 0.5673(3) 0.56574(12) 0.0530(9) Uani 1 1 d . . .
H71 H 0.1494 0.5008 0.5747 0.064 Uiso 1 1 calc R . .
C72 C 0.16922(16) 0.6398(3) 0.59671(12) 0.0589(10) Uani 1 1 d . . .
H72 H 0.1947 0.6234 0.6269 0.071 Uiso 1 1 calc R . .
C73 C 0.15814(16) 0.7402(3) 0.58359(11) 0.0540(9) Uani 1 1 d . . .
C74 C 0.1818(2) 0.8239(4) 0.61351(14) 0.0851(14) Uani 1 1 d . . .
H74 H 0.2078 0.8128 0.6441 0.102 Uiso 1 1 calc R . .
C75 C 0.1676(2) 0.9178(4) 0.59890(14) 0.0835(14) Uani 1 1 d . . .
H75 H 0.1837 0.9701 0.6196 0.100 Uiso 1 1 calc R . .
C76 C 0.12786(18) 0.9391(3) 0.55198(13) 0.0600(10) Uani 1 1 d . . .
C77 C 0.1105(2) 1.0337(3) 0.53413(16) 0.0732(12) Uani 1 1 d . . .
H77 H 0.1254 1.0893 0.5529 0.088 Uiso 1 1 calc R . .
C78 C 0.0718(2) 1.0456(3) 0.48935(16) 0.0703(11) Uani 1 1 d . . .
H78 H 0.0598 1.1089 0.4773 0.084 Uiso 1 1 calc R . .
C79 C 0.05030(16) 0.9613(3) 0.46167(13) 0.0550(9) Uani 1 1 d . . .
H79 H 0.0236 0.9702 0.4311 0.066 Uiso 1 1 calc R . .
C80 C 0.10423(14) 0.8585(2) 0.52142(10) 0.0421(7) Uani 1 1 d . . .
C81 C 0.11991(13) 0.7595(2) 0.53712(10) 0.0388(7) Uani 1 1 d . . .
C82 C -0.23126(16) 1.4625(2) 0.01516(14) 0.0552(9) Uani 1 1 d . . .
H82 H -0.2017 1.4627 0.0448 0.066 Uiso 1 1 calc R . .
C83 C -0.2570(2) 1.5529(3) -0.00481(17) 0.0708(12) Uani 1 1 d . . .
H83 H -0.2442 1.6125 0.0113 0.085 Uiso 1 1 calc R . .
C84 C -0.3008(2) 1.5530(3) -0.04799(18) 0.0748(13) Uani 1 1 d . . .
H84 H -0.3180 1.6128 -0.0615 0.090 Uiso 1 1 calc R . .
C85 C -0.32007(17) 1.4638(3) -0.07185(14) 0.0594(10) Uani 1 1 d . . .
C86 C -0.3660(2) 1.4538(4) -0.11753(16) 0.0842(14) Uani 1 1 d . . .
H86 H -0.3855 1.5107 -0.1328 0.101 Uiso 1 1 calc R . .
C87 C -0.3811(2) 1.3660(4) -0.13844(15) 0.0834(14) Uani 1 1 d . . .
H87 H -0.4111 1.3631 -0.1678 0.100 Uiso 1 1 calc R . .
C88 C -0.35237(16) 1.2751(3) -0.11695(12) 0.0605(10) Uani 1 1 d . . .
C89 C -0.36406(18) 1.1800(4) -0.13692(13) 0.0747(13) Uani 1 1 d . . .
H89 H -0.3934 1.1716 -0.1664 0.090 Uiso 1 1 calc R . .
C90 C -0.33294(18) 1.0998(3) -0.11370(13) 0.0689(11) Uani 1 1 d . . .
H90 H -0.3405 1.0366 -0.1272 0.083 Uiso 1 1 calc R . .
C91 C -0.28933(16) 1.1137(3) -0.06913(11) 0.0521(9) Uani 1 1 d . . .
H91 H -0.2681 1.0587 -0.0533 0.063 Uiso 1 1 calc R . .
C92 C -0.30789(14) 1.2822(3) -0.07239(10) 0.0423(7) Uani 1 1 d . . .
C93 C -0.29197(14) 1.3758(2) -0.05005(11) 0.0428(8) Uani 1 1 d . . .
F1 F 0.31282(11) 0.9871(2) 0.22688(8) 0.0908(8) Uani 1 1 d . . .
F2 F 0.32590(10) 0.9795(2) 0.30160(7) 0.0877(8) Uani 1 1 d . . .
F3 F 0.31271(9) 0.8456(2) 0.26004(8) 0.0748(7) Uani 1 1 d . . .
F4 F 0.22719(13) 1.07599(18) 0.30426(7) 0.0874(8) Uani 1 1 d . . .
F5 F 0.23527(13) 1.12360(17) 0.23760(7) 0.0863(8) Uani 1 1 d . . .
F6 F 0.15053(12) 1.07140(16) 0.24143(7) 0.0709(6) Uani 1 1 d . . .
F7 F -0.01972(10) 0.8974(3) 0.23360(8) 0.0904(9) Uani 1 1 d . . .
F8 F -0.01212(13) 1.0305(2) 0.27552(8) 0.1164(12) Uani 1 1 d . . .
F9 F -0.03070(12) 1.0412(2) 0.20036(8) 0.1144(12) Uani 1 1 d . . .
F10 F -0.11430(16) 1.10366(19) 0.28397(7) 0.1167(12) Uani 1 1 d . . .
F11 F -0.11478(16) 1.16058(17) 0.21660(8) 0.1183(13) Uani 1 1 d . . .
F12 F -0.19402(16) 1.08931(19) 0.22347(8) 0.0945(9) Uani 1 1 d . . .
F13 F -0.01260(13) 0.60879(18) 0.24564(8) 0.0871(8) Uani 1 1 d . . .
F14 F -0.10110(15) 0.65763(18) 0.24278(8) 0.0968(9) Uani 1 1 d . . .
F15 F -0.08315(14) 0.61538(18) 0.17881(7) 0.0929(9) Uani 1 1 d . . .
F16 F -0.18077(12) 0.5174(2) 0.24543(8) 0.1031(10) Uani 1 1 d . . .
F17 F -0.18445(11) 0.5165(2) 0.17232(8) 0.0956(9) Uani 1 1 d . . .
F18 F -0.17514(10) 0.3792(2) 0.21098(8) 0.0794(7) Uani 1 1 d . . .
H1WA H 0.1097(17) 0.288(3) 0.5402(12) 0.084(15) Uiso 1 1 d D . .
H1WB H 0.1630(11) 0.314(3) 0.5305(13) 0.069(12) Uiso 1 1 d D . .
H19 H 0.078(2) 0.347(4) 0.4721(17) 0.101(17) Uiso 1 1 d . . .

loop_
_atom_site_aniso_label
_atom_site_aniso_U_11
_atom_site_aniso_U_22
_atom_site_aniso_U_33
_atom_site_aniso_U_23
_atom_site_aniso_U_13
_atom_site_aniso_U_12
Cu1 0.03764(19) 0.0272(2) 0.02611(17) 0.00183(14) 0.00187(14) 0.00300(14)
Cu2 0.0442(2) 0.0359(2) 0.02124(17) 0.00178(14) 0.00085(14) -0.00578(16)
Cu3 0.0713(3) 0.0591(3) 0.0468(3) -0.0280(2) -0.0275(2) 0.0342(2)
N1 0.0481(15) 0.0477(17) 0.0383(14) 0.0054(12) 0.0131(12) 0.0117(13)
N2 0.0544(17) 0.0404(17) 0.0488(16) -0.0115(13) -0.0115(13) 0.0147(13)
N3 0.0413(13) 0.0330(14) 0.0244(11) -0.0021(10) 0.0050(10) -0.0035(11)
N4 0.0457(15) 0.0368(15) 0.0381(14) 0.0005(12) 0.0099(12) -0.0009(12)
N5 0.0437(15) 0.0320(15) 0.0458(15) 0.0054(12) 0.0120(12) 0.0054(11)
N6 0.0434(14) 0.0358(15) 0.0313(13) 0.0052(11) 0.0028(11) 0.0005(11)
O1 0.0439(14) 0.091(2) 0.0325(12) 0.0011(12) -0.0045(10) 0.0151(13)
O2 0.0841(18) 0.0604(17) 0.0357(12) 0.0189(12) -0.0036(12) 0.0052(14)
O3 0.0672(15) 0.0483(14) 0.0413(12) -0.0163(11) 0.0244(11) -0.0227(11)
O4 0.0763(17) 0.0480(14) 0.0395(12) -0.0130(11) 0.0239(11) -0.0230(12)
O5 0.0627(17) 0.166(3) 0.0408(14) 0.0445(17) 0.0074(13) -0.0326(19)
O6 0.246(4) 0.061(2) 0.0395(15) 0.0133(13) 0.038(2) 0.083(3)
O7 0.0718(15) 0.0343(13) 0.0407(12) -0.0058(10) 0.0234(11) 0.0045(11)
O8 0.0551(14) 0.0584(16) 0.0332(11) -0.0137(11) 0.0037(10) 0.0112(12)
O9 0.0530(15) 0.0787(19) 0.0338(12) 0.0202(12) -0.0048(10) -0.0038(13)
O10 0.0695(17) 0.103(2) 0.0329(12) 0.0230(13) 0.0156(12) 0.0104(15)
O11 0.138(3) 0.079(2) 0.097(2) 0.034(2) 0.049(2) 0.009(2)
O12 0.0705(19) 0.130(3) 0.0606(18) 0.0321(18) 0.0254(15) 0.0112(19)
O13 0.0891(18) 0.0339(13) 0.0381(12) -0.0076(10) 0.0124(12) 0.0042(12)
O14 0.0525(13) 0.0453(13) 0.0258(10) -0.0052(9) 0.0042(10) -0.0019(10)
O15 0.0479(12) 0.0310(11) 0.0291(10) 0.0063(8) 0.0119(9) 0.0041(9)
O16 0.0515(13) 0.0570(15) 0.0364(11) 0.0055(10) 0.0130(10) 0.0215(11)
O17 0.0744(16) 0.0461(14) 0.0302(11) -0.0096(10) 0.0159(11) -0.0292(12)
O18 0.0809(18) 0.0692(18) 0.0455(13) -0.0151(12) 0.0273(13) -0.0309(14)
O19 0.0808(19) 0.0542(17) 0.0444(14) 0.0131(13) -0.0072(13) -0.0188(14)
O20 0.0757(17) 0.0473(16) 0.0606(15) 0.0211(12) 0.0069(13) -0.0118(13)
O21 0.0742(18) 0.0698(19) 0.112(2) 0.0365(18) 0.0549(18) 0.0163(15)
O22 0.100(2) 0.0524(17) 0.0507(15) 0.0094(13) 0.0229(14) 0.0025(14)
O23 0.0447(13) 0.100(2) 0.0373(12) -0.0204(13) 0.0074(10) 0.0038(13)
O24 0.0443(12) 0.0420(13) 0.0341(11) -0.0091(9) -0.0024(9) -0.0003(10)
O1W 0.0548(16) 0.0770(19) 0.0340(13) 0.0061(12) 0.0032(12) -0.0181(14)
C1 0.053(2) 0.054(2) 0.0215(14) 0.0001(14) 0.0010(14) 0.0183(17)
C2 0.0400(16) 0.0427(18) 0.0220(13) 0.0016(12) 0.0027(12) 0.0077(13)
C3 0.0357(16) 0.053(2) 0.0277(14) -0.0021(14) 0.0058(12) -0.0007(14)
C4 0.0394(17) 0.0459(19) 0.0262(14) 0.0036(13) 0.0046(12) -0.0022(14)
C5 0.0434(18) 0.055(2) 0.0299(15) 0.0130(15) -0.0016(13) 0.0003(15)
C6 0.0364(16) 0.056(2) 0.0357(16) 0.0073(15) -0.0014(13) -0.0031(15)
C7 0.0436(17) 0.0350(17) 0.0259(14) 0.0016(12) 0.0061(12) 0.0015(13)
C8 0.0426(17) 0.0393(18) 0.0295(15) 0.0002(13) 0.0033(13) -0.0036(14)
C9 0.089(3) 0.037(2) 0.0262(16) -0.0033(14) 0.0043(17) -0.0141(19)
C10 0.0447(17) 0.0292(16) 0.0283(14) 0.0020(12) 0.0152(12) 0.0009(13)
C11 0.0511(18) 0.0271(16) 0.0342(15) -0.0029(12) 0.0158(13) -0.0032(13)
C12 0.0476(18) 0.0344(17) 0.0292(15) 0.0017(13) 0.0099(13) -0.0028(13)
C13 0.061(2) 0.0351(18) 0.0339(16) 0.0090(14) 0.0056(15) 0.0039(15)
C14 0.058(2) 0.0253(16) 0.0420(17) 0.0001(13) 0.0117(15) 0.0049(14)
C15 0.0407(16) 0.0291(16) 0.0315(14) -0.0019(12) 0.0118(12) 0.0006(12)
C16 0.0428(17) 0.0322(17) 0.0335(15) -0.0028(13) 0.0146(13) -0.0043(13)
C17 0.056(2) 0.096(4) 0.041(2) 0.002(2) 0.0124(17) -0.028(2)
C18 0.0505(19) 0.048(2) 0.0293(15) 0.0023(14) 0.0073(14) -0.0110(15)
C19 0.096(3) 0.049(2) 0.0362(18) -0.0082(16) 0.019(2) -0.017(2)
C20 0.053(2) 0.0410(19) 0.0291(15) 0.0054(14) 0.0065(14) 0.0050(15)
C21 0.0470(18) 0.0449(19) 0.0238(14) 0.0051(13) 0.0042(13) 0.0055(14)
C22 0.0486(18) 0.0405(18) 0.0264(14) 0.0029(13) 0.0028(13) -0.0013(14)
C23 0.0538(19) 0.0404(18) 0.0223(14) 0.0032(13) 0.0025(13) 0.0015(14)
C24 0.0487(19) 0.068(2) 0.0287(16) 0.0110(16) 0.0013(14) 0.0068(17)
C25 0.0410(18) 0.084(3) 0.0397(18) 0.0158(18) 0.0046(15) -0.0026(18)
C26 0.050(2) 0.069(2) 0.0326(16) 0.0128(16) 0.0105(14) 0.0034(17)
C27 0.056(2) 0.080(3) 0.045(2) 0.006(2) 0.0002(18) 0.010(2)
C28 0.0515(18) 0.0311(17) 0.0319(15) -0.0019(13) 0.0119(14) -0.0075(14)
C29 0.0455(17) 0.0267(16) 0.0294(14) -0.0007(12) 0.0101(13) -0.0035(13)
C30 0.065(2) 0.0257(17) 0.0371(16) 0.0014(13) 0.0119(15) 0.0017(14)
C31 0.063(2) 0.0372(19) 0.0329(16) 0.0137(14) 0.0054(15) 0.0050(15)
C32 0.0542(19) 0.0326(17) 0.0219(14) 0.0025(12) 0.0027(13) -0.0059(14)
C33 0.0547(18) 0.0274(16) 0.0247(14) 0.0012(12) 0.0029(13) -0.0022(13)
C34 0.0374(15) 0.0292(16) 0.0226(13) 0.0014(11) 0.0071(11) -0.0012(12)
C35 0.0383(16) 0.0300(16) 0.0195(13) -0.0049(11) 0.0015(12) 0.0017(12)
C36 0.077(3) 0.104(4) 0.037(2) 0.024(2) -0.0067(19) -0.048(3)
C37 0.069(2) 0.041(2) 0.0246(15) 0.0061(13) -0.0027(14) -0.0102(16)
C38 0.147(4) 0.041(2) 0.0229(17) -0.0040(15) 0.000(2) -0.009(3)
C39 0.0535(19) 0.0385(18) 0.0242(14) 0.0021(13) 0.0045(14) -0.0092(15)
C40 0.0492(18) 0.0347(18) 0.0287(15) -0.0029(13) 0.0049(13) -0.0134(14)
C41 0.063(2) 0.0300(17) 0.0309(15) 0.0000(13) 0.0049(14) -0.0114(15)
C42 0.065(2) 0.0382(19) 0.0287(15) -0.0038(14) 0.0029(14) -0.0118(16)
C43 0.088(3) 0.039(2) 0.0360(18) -0.0095(15) 0.0033(17) -0.0173(18)
C44 0.087(3) 0.0281(18) 0.0427(18) -0.0020(15) 0.0062(18) -0.0150(17)
C45 0.0552(19) 0.0361(18) 0.0330(15) 0.0004(13) 0.0079(14) -0.0121(15)
C46 0.058(2) 0.039(2) 0.0364(16) -0.0002(15) 0.0115(15) -0.0037(16)
C47 0.0392(18) 0.057(2) 0.0485(19) 0.0078(17) 0.0012(15) -0.0032(16)
C48 0.0409(17) 0.051(2) 0.0379(16) 0.0062(15) 0.0039(14) -0.0077(15)
C49 0.0441(19) 0.074(3) 0.047(2) 0.0006(19) -0.0051(16) -0.0117(18)
C50 0.056(2) 0.067(3) 0.0330(17) -0.0073(17) -0.0086(16) -0.0159(18)
C51 0.055(2) 0.0422(19) 0.0289(15) -0.0001(14) -0.0002(14) -0.0086(15)
C52 0.0441(17) 0.0435(19) 0.0282(15) -0.0002(13) 0.0001(13) -0.0059(14)
C53 0.0455(18) 0.0422(19) 0.0285(15) 0.0019(13) 0.0053(13) -0.0077(14)
C54 0.0432(18) 0.0428(19) 0.0257(14) 0.0009(13) 0.0038(13) -0.0043(14)
C55 0.130(4) 0.049(2) 0.0303(18) 0.0027(17) 0.012(2) -0.001(3)
C56 0.069(2) 0.045(2) 0.0249(15) -0.0059(14) 0.0006(15) -0.0030(17)
C57 0.075(3) 0.088(3) 0.038(2) -0.017(2) 0.0044(19) 0.013(2)
C58 0.058(2) 0.061(3) 0.070(2) 0.021(2) 0.0246(19) 0.0185(19)
C59 0.074(3) 0.046(3) 0.128(4) 0.023(3) 0.052(3) 0.015(2)
C60 0.064(3) 0.048(3) 0.124(4) -0.020(3) 0.043(3) -0.005(2)
C61 0.051(2) 0.051(2) 0.075(3) -0.023(2) 0.0251(19) -0.0067(17)
C62 0.061(3) 0.082(3) 0.077(3) -0.043(3) 0.005(2) -0.014(2)
C63 0.062(3) 0.105(4) 0.048(2) -0.032(2) -0.0068(19) -0.002(2)
C64 0.0455(19) 0.074(3) 0.0362(17) -0.0082(18) 0.0008(15) 0.0083(18)
C65 0.055(2) 0.095(3) 0.044(2) 0.016(2) -0.0023(17) 0.021(2)
C66 0.069(3) 0.066(3) 0.080(3) 0.021(2) 0.000(2) 0.024(2)
C67 0.066(3) 0.044(2) 0.083(3) -0.003(2) -0.015(2) 0.0171(19)
C68 0.0387(16) 0.050(2) 0.0343(16) -0.0101(15) 0.0035(13) 0.0055(14)
C69 0.0423(17) 0.044(2) 0.0399(17) -0.0104(14) 0.0127(14) 0.0028(14)
C70 0.0521(19) 0.0389(19) 0.0378(16) 0.0048(14) 0.0104(14) 0.0012(15)
C71 0.054(2) 0.052(2) 0.048(2) 0.0174(17) 0.0094(16) 0.0113(17)
C72 0.058(2) 0.075(3) 0.0333(17) 0.0166(18) -0.0006(16) 0.0102(19)
C73 0.053(2) 0.067(3) 0.0315(16) -0.0062(16) -0.0009(15) -0.0046(18)
C74 0.099(3) 0.090(4) 0.040(2) -0.020(2) -0.015(2) -0.009(3)
C75 0.103(4) 0.076(3) 0.052(2) -0.030(2) -0.003(2) -0.018(3)
C76 0.073(3) 0.047(2) 0.057(2) -0.0161(18) 0.0161(19) -0.0069(18)
C77 0.093(3) 0.047(2) 0.077(3) -0.024(2) 0.023(2) -0.006(2)
C78 0.086(3) 0.034(2) 0.096(3) 0.000(2) 0.036(3) 0.0041(19)
C79 0.064(2) 0.041(2) 0.058(2) 0.0084(17) 0.0169(18) 0.0053(17)
C80 0.0497(18) 0.0409(19) 0.0335(16) -0.0074(14) 0.0103(14) -0.0038(14)
C81 0.0408(16) 0.0434(19) 0.0279(15) -0.0049(13) 0.0046(13) -0.0024(14)
C82 0.059(2) 0.0327(19) 0.075(2) -0.0069(17) 0.0228(19) -0.0003(16)
C83 0.080(3) 0.033(2) 0.108(4) 0.008(2) 0.042(3) 0.0071(19)
C84 0.086(3) 0.042(2) 0.109(4) 0.036(2) 0.048(3) 0.028(2)
C85 0.064(2) 0.050(2) 0.069(2) 0.031(2) 0.027(2) 0.0225(18)
C86 0.082(3) 0.090(4) 0.071(3) 0.046(3) 0.011(2) 0.036(3)
C87 0.072(3) 0.106(4) 0.055(2) 0.032(3) -0.006(2) 0.028(3)
C88 0.052(2) 0.081(3) 0.0381(18) 0.0142(19) 0.0003(16) 0.006(2)
C89 0.066(3) 0.099(4) 0.040(2) -0.002(2) -0.0090(18) -0.008(2)
C90 0.075(3) 0.069(3) 0.049(2) -0.011(2) 0.001(2) -0.017(2)
C91 0.063(2) 0.043(2) 0.0397(17) -0.0010(15) 0.0011(16) -0.0088(16)
C92 0.0397(16) 0.049(2) 0.0340(16) 0.0121(15) 0.0064(13) 0.0040(14)
C93 0.0441(18) 0.0420(19) 0.0442(18) 0.0166(15) 0.0167(15) 0.0105(14)
F1 0.0758(15) 0.133(2) 0.0653(14) 0.0150(15) 0.0255(12) -0.0413(15)
F2 0.0689(15) 0.126(2) 0.0541(13) -0.0062(14) -0.0004(11) -0.0463(15)
F3 0.0468(12) 0.108(2) 0.0661(14) 0.0052(14) 0.0125(10) 0.0062(13)
F4 0.147(2) 0.0728(17) 0.0372(11) -0.0185(11) 0.0213(13) -0.0212(15)
F5 0.151(2) 0.0522(14) 0.0559(13) -0.0111(11) 0.0328(14) -0.0432(15)
F6 0.1045(19) 0.0518(14) 0.0567(13) -0.0027(10) 0.0258(13) 0.0163(12)
F7 0.0558(14) 0.143(3) 0.0645(15) 0.0337(17) 0.0075(11) 0.0019(16)
F8 0.114(2) 0.152(3) 0.0480(13) 0.0207(15) -0.0241(13) -0.083(2)
F9 0.106(2) 0.163(3) 0.0552(14) 0.0427(16) -0.0013(13) -0.070(2)
F10 0.234(4) 0.0592(16) 0.0265(11) -0.0104(10) -0.0015(15) -0.0066(19)
F11 0.237(4) 0.0412(14) 0.0406(12) 0.0007(11) -0.0065(16) -0.0393(18)
F12 0.158(3) 0.0659(17) 0.0483(13) -0.0017(12) 0.0165(16) 0.0463(18)
F13 0.129(2) 0.0587(15) 0.0589(14) 0.0010(11) 0.0097(14) -0.0393(15)
F14 0.183(3) 0.0493(14) 0.0470(12) 0.0007(11) 0.0216(15) 0.0277(16)
F15 0.172(3) 0.0615(15) 0.0348(11) 0.0125(10) 0.0188(13) 0.0057(16)
F16 0.0913(19) 0.150(3) 0.0619(14) -0.0382(16) 0.0160(13) 0.0274(18)
F17 0.0920(18) 0.123(2) 0.0473(13) -0.0108(14) -0.0123(12) 0.0377(16)
F18 0.0669(14) 0.105(2) 0.0647(14) -0.0291(14) 0.0179(11) -0.0229(14)

loop_
_atom_type_symbol
_atom_type_description
_atom_type_scat_dispersion_real
_atom_type_scat_dispersion_imag
_atom_type_scat_source
C C 0.0033 0.0016 'International Tables Vol C Tables 4.2.6.8 and 6.1.1.4'
H H 0.0000 0.0000 'International Tables Vol C Tables 4.2.6.8 and 6.1.1.4'
N N 0.0061 0.0033 'International Tables Vol C Tables 4.2.6.8 and 6.1.1.4'
O O 0.0106 0.0060 'International Tables Vol C Tables 4.2.6.8 and 6.1.1.4'
F F 0.0171 0.0103 'International Tables Vol C Tables 4.2.6.8 and 6.1.1.4'
Cu Cu 0.3201 1.2651 'International Tables Vol C Tables 4.2.6.8 and 6.1.1.4'

loop_
_geom_angle_atom_site_label_1
_geom_angle_atom_site_label_2
_geom_angle_atom_site_label_3
_geom_angle
_geom_angle_site_symmetry_1
_geom_angle_site_symmetry_3
_geom_angle_publ_flag
O24 Cu1 O15 92.16(8) 1_565 . ?
O24 Cu1 N5 91.30(10) 1_565 . ?
O15 Cu1 N5 172.04(9) . . ?
O24 Cu1 N6 173.59(10) 1_565 . ?
O15 Cu1 N6 93.89(9) . . ?
N5 Cu1 N6 82.42(10) . . ?
O24 Cu1 O7 98.85(9) 1_565 3_575 ?
O15 Cu1 O7 99.24(8) . 3_575 ?
N5 Cu1 O7 87.29(9) . 3_575 ?
N6 Cu1 O7 82.27(9) . 3_575 ?
O9 Cu2 O17 88.23(10) . . ?
O9 Cu2 N3 174.09(11) . . ?
O17 Cu2 N3 97.02(10) . . ?
O9 Cu2 N4 92.98(11) . . ?
O17 Cu2 N4 174.50(10) . . ?
N3 Cu2 N4 82.04(10) . . ?
O9 Cu2 O3 83.52(10) . . ?
O17 Cu2 O3 82.34(8) . . ?
N3 Cu2 O3 99.82(9) . . ?
N4 Cu2 O3 92.45(9) . . ?
O1 Cu3 N1 92.63(11) . . ?
O1 Cu3 N2 170.53(11) . . ?
N1 Cu3 N2 82.21(11) . . ?
O1 Cu3 O6 93.60(12) . 2_545 ?
N1 Cu3 O6 136.29(12) . 2_545 ?
N2 Cu3 O6 95.61(12) . 2_545 ?
C58 N1 C69 117.9(3) . . ?
C58 N1 Cu3 129.4(3) . . ?
C69 N1 Cu3 112.7(2) . . ?
C67 N2 C68 118.0(3) . . ?
C67 N2 Cu3 129.5(2) . . ?
C68 N2 Cu3 112.2(2) . . ?
C70 N3 C81 118.1(2) . . ?
C70 N3 Cu2 129.7(2) . . ?
C81 N3 Cu2 112.26(19) . . ?
C79 N4 C80 117.2(3) . . ?
C79 N4 Cu2 130.4(2) . . ?
C80 N4 Cu2 112.4(2) . . ?
C82 N5 C93 119.3(3) . . ?
C82 N5 Cu1 128.7(2) . . ?
C93 N5 Cu1 111.9(2) . . ?
C91 N6 C92 118.5(3) . . ?
C91 N6 Cu1 129.3(2) . . ?
C92 N6 Cu1 111.9(2) . . ?
C1 O1 Cu3 125.0(2) . . ?
C8 O3 Cu2 126.5(2) . . ?
C8 O4 H4 109.5 . . ?
C9 O6 Cu3 98.3(3) . 2 ?
C16 O7 Cu1 114.63(19) . 3_575 ?
C16 O8 H8 109.5 . . ?
C20 O9 Cu2 111.2(2) . . ?
C27 O12 H12 109.5 . . ?
C28 O14 H14 109.5 . . ?
C35 O15 Cu1 106.09(17) . . ?
C39 O17 Cu2 124.6(2) . . ?
C46 O19 H19 111(3) . . ?
C47 O22 H22 109.5 . . ?
C54 O24 Cu1 125.72(19) . 1_545 ?
H1WA O1W H1WB 110(4) . . ?
O2 C1 O1 127.3(3) . . ?
O2 C1 C2 117.3(3) . . ?
O1 C1 C2 115.3(3) . . ?
C3 C2 C7 119.8(3) . . ?
C3 C2 C1 120.9(3) . . ?
C7 C2 C1 119.3(3) . . ?
C4 C3 C2 121.2(3) . . ?
C4 C3 H3 119.4 . . ?
C2 C3 H3 119.4 . . ?
C3 C4 C5 118.2(3) . . ?
C3 C4 C18 124.3(3) . . ?
C5 C4 C18 117.4(3) . . ?
C6 C5 C4 121.2(3) . . ?
C6 C5 H5 119.4 . . ?
C4 C5 H5 119.4 . . ?
C5 C6 C7 120.5(3) . . ?
C5 C6 H6 119.8 . . ?
C7 C6 H6 119.8 . . ?
C6 C7 C2 119.1(3) . . ?
C6 C7 C8 117.4(3) . . ?
C2 C7 C8 123.1(2) . . ?
O3 C8 O4 124.6(3) . . ?
O3 C8 C7 120.7(3) . . ?
O4 C8 C7 114.3(3) . . ?
O5 C9 O6 121.9(4) . . ?
O5 C9 C10 120.2(4) . . ?
O6 C9 C10 117.5(3) . . ?
C11 C10 C15 119.6(3) . . ?
C11 C10 C9 116.7(3) . . ?
C15 C10 C9 123.5(3) . . ?
C12 C11 C10 121.4(3) . . ?
C12 C11 H11 119.3 . . ?
C10 C11 H11 119.3 . . ?
C11 C12 C13 118.5(3) . . ?
C11 C12 C18 123.6(3) . . ?
C13 C12 C18 117.8(3) . . ?
C14 C13 C12 120.4(3) . . ?
C14 C13 H13 119.8 . . ?
C12 C13 H13 119.8 . . ?
C13 C14 C15 121.5(3) . . ?
C13 C14 H14A 119.3 . . ?
C15 C14 H14A 119.3 . . ?
C14 C15 C10 118.6(3) . . ?
C14 C15 C16 117.1(3) . . ?
C10 C15 C16 124.3(3) . . ?
O7 C16 O8 123.4(3) . . ?
O7 C16 C15 120.4(3) . . ?
O8 C16 C15 116.2(3) . . ?
F3 C17 F1 107.0(4) . . ?
F3 C17 F2 107.4(3) . . ?
F1 C17 F2 106.0(3) . . ?
F3 C17 C18 111.9(3) . . ?
F1 C17 C18 111.2(3) . . ?
F2 C17 C18 112.8(3) . . ?
C4 C18 C19 107.1(3) . . ?
C4 C18 C17 112.4(3) . . ?
C19 C18 C17 109.0(3) . . ?
C4 C18 C12 110.1(2) . . ?
C19 C18 C12 112.4(3) . . ?
C17 C18 C12 105.9(3) . . ?
F6 C19 F4 106.9(3) . . ?
F6 C19 F5 106.6(3) . . ?
F4 C19 F5 106.1(3) . . ?
F6 C19 C18 112.1(3) . . ?
F4 C19 C18 111.3(3) . . ?
F5 C19 C18 113.4(3) . . ?
O10 C20 O9 123.9(3) . . ?
O10 C20 C21 119.9(3) . . ?
O9 C20 C21 116.2(3) . . ?
C22 C21 C26 119.3(3) . . ?
C22 C21 C20 119.2(3) . . ?
C26 C21 C20 121.4(3) . . ?
C21 C22 C23 121.8(3) . . ?
C21 C22 H22A 119.1 . . ?
C23 C22 H22A 119.1 . . ?
C22 C23 C24 118.2(3) . . ?
C22 C23 C37 123.1(3) . . ?
C24 C23 C37 118.5(3) . . ?
C25 C24 C23 120.8(3) . . ?
C25 C24 H24 119.6 . . ?
C23 C24 H24 119.6 . . ?
C24 C25 C26 120.3(3) . . ?
C24 C25 H25 119.9 . . ?
C26 C25 H25 119.9 . . ?
C25 C26 C21 119.5(3) . . ?
C25 C26 C27 118.2(3) . . ?
C21 C26 C27 122.1(3) . . ?
O11 C27 O12 128.1(5) . . ?
O11 C27 C26 123.3(4) . . ?
O12 C27 C26 108.6(4) . . ?
O13 C28 O14 123.2(3) . . ?
O13 C28 C29 120.7(3) . . ?
O14 C28 C29 116.1(3) . . ?
C30 C29 C34 118.2(3) . . ?
C30 C29 C28 116.9(3) . . ?
C34 C29 C28 124.9(3) . . ?
C31 C30 C29 122.0(3) . . ?
C31 C30 H30 119.0 . . ?
C29 C30 H30 119.0 . . ?
C30 C31 C32 120.1(3) . . ?
C30 C31 H31 119.9 . . ?
C32 C31 H31 119.9 . . ?
C33 C32 C31 118.3(3) . . ?
C33 C32 C37 123.2(3) . . ?
C31 C32 C37 118.5(3) . . ?
C32 C33 C34 121.9(3) . . ?
C32 C33 H33 119.1 . . ?
C34 C33 H33 119.1 . . ?
C33 C34 C29 119.5(3) . . ?
C33 C34 C35 113.2(2) . . ?
C29 C34 C35 127.2(2) . . ?
O16 C35 O15 123.6(3) . . ?
O16 C35 C34 118.4(2) . . ?
O15 C35 C34 117.5(2) . . ?
F7 C36 F9 107.1(4) . . ?
F7 C36 F8 107.2(4) . . ?
F9 C36 F8 106.1(3) . . ?
F7 C36 C37 111.6(3) . . ?
F9 C36 C37 111.6(3) . . ?
F8 C36 C37 112.9(4) . . ?
C23 C37 C36 112.8(3) . . ?
C23 C37 C32 110.5(2) . . ?
C36 C37 C32 105.6(3) . . ?
C23 C37 C38 106.1(3) . . ?
C36 C37 C38 110.3(4) . . ?
C32 C37 C38 111.6(3) . . ?
F12 C38 F11 108.4(4) . . ?
F12 C38 F10 107.8(4) . . ?
F11 C38 F10 105.7(3) . . ?
F12 C38 C37 112.1(3) . . ?
F11 C38 C37 112.2(4) . . ?
F10 C38 C37 110.3(3) . . ?
O18 C39 O17 124.1(3) . . ?
O18 C39 C40 122.0(3) . . ?
O17 C39 C40 113.9(3) . . ?
C41 C40 C45 119.7(3) . . ?
C41 C40 C39 118.9(3) . . ?
C45 C40 C39 121.4(3) . . ?
C40 C41 C42 121.1(3) . . ?
C40 C41 H41 119.5 . . ?
C42 C41 H41 119.5 . . ?
C43 C42 C41 118.3(3) . . ?
C43 C42 C56 117.4(3) . . ?
C41 C42 C56 124.3(3) . . ?
C44 C43 C42 121.1(3) . . ?
C44 C43 H43 119.5 . . ?
C42 C43 H43 119.5 . . ?
C43 C44 C45 120.9(3) . . ?
C43 C44 H44 119.5 . . ?
C45 C44 H44 119.5 . . ?
C44 C45 C40 118.9(3) . . ?
C44 C45 C46 117.2(3) . . ?
C40 C45 C46 123.7(3) . . ?
O20 C46 O19 124.4(3) . . ?
O20 C46 C45 123.5(3) . . ?
O19 C46 C45 111.9(3) . . ?
O21 C47 O22 124.3(4) . . ?
O21 C47 C48 122.2(3) . . ?
O22 C47 C48 113.2(3) . . ?
C49 C48 C53 119.1(3) . . ?
C49 C48 C47 116.9(3) . . ?
C53 C48 C47 123.8(3) . . ?
C50 C49 C48 120.6(3) . . ?
C50 C49 H49 119.7 . . ?
C48 C49 H49 119.7 . . ?
C49 C50 C51 121.4(3) . . ?
C49 C50 H50 119.3 . . ?
C51 C50 H50 119.3 . . ?
C50 C51 C52 118.1(3) . . ?
C50 C51 C56 117.1(3) . . ?
C52 C51 C56 124.8(3) . . ?
C51 C52 C53 121.4(3) . . ?
C51 C52 H52 119.3 . . ?
C53 C52 H52 119.3 . . ?
C48 C53 C52 119.4(3) . . ?
C48 C53 C54 119.8(3) . . ?
C52 C53 C54 120.7(3) . . ?
O23 C54 O24 126.4(3) . . ?
O23 C54 C53 117.9(3) . . ?
O24 C54 C53 115.7(3) . . ?
F13 C55 F14 107.6(3) . . ?
F13 C55 F15 107.0(4) . . ?
F14 C55 F15 106.6(3) . . ?
F13 C55 C56 112.0(3) . . ?
F14 C55 C56 112.7(4) . . ?
F15 C55 C56 110.8(3) . . ?
C57 C56 C51 112.1(3) . . ?
C57 C56 C42 106.7(3) . . ?
C51 C56 C42 109.9(3) . . ?
C57 C56 C55 109.2(3) . . ?
C51 C56 C55 106.5(3) . . ?
C42 C56 C55 112.5(3) . . ?
F18 C57 F16 107.4(4) . . ?
F18 C57 F17 107.3(3) . . ?
F16 C57 F17 106.5(3) . . ?
F18 C57 C56 111.4(3) . . ?
F16 C57 C56 111.1(3) . . ?
F17 C57 C56 112.7(4) . . ?
N1 C58 C59 122.6(4) . . ?
N1 C58 H58 118.7 . . ?
C59 C58 H58 118.7 . . ?
C60 C59 C58 119.3(4) . . ?
C60 C59 H59 120.4 . . ?
C58 C59 H59 120.4 . . ?
C59 C60 C61 120.2(4) . . ?
C59 C60 H60 119.9 . . ?
C61 C60 H60 119.9 . . ?
C69 C61 C60 116.4(4) . . ?
C69 C61 C62 118.8(4) . . ?
C60 C61 C62 124.8(4) . . ?
C63 C62 C61 121.1(4) . . ?
C63 C62 H62 119.5 . . ?
C61 C62 H62 119.5 . . ?
C62 C63 C64 121.9(4) . . ?
C62 C63 H63 119.1 . . ?
C64 C63 H63 119.1 . . ?
C68 C64 C65 116.4(3) . . ?
C68 C64 C63 117.8(4) . . ?
C65 C64 C63 125.8(4) . . ?
C66 C65 C64 120.5(3) . . ?
C66 C65 H65 119.8 . . ?
C64 C65 H65 119.8 . . ?
C65 C66 C67 119.8(4) . . ?
C65 C66 H66 120.1 . . ?
C67 C66 H66 120.1 . . ?
N2 C67 C66 122.3(4) . . ?
N2 C67 H67 118.8 . . ?
C66 C67 H67 118.8 . . ?
N2 C68 C64 123.0(3) . . ?
N2 C68 C69 116.5(3) . . ?
C64 C68 C69 120.5(3) . . ?
N1 C69 C61 123.7(3) . . ?
N1 C69 C68 116.4(3) . . ?
C61 C69 C68 119.9(3) . . ?
N3 C70 C71 122.7(3) . . ?
N3 C70 H70 118.6 . . ?
C71 C70 H70 118.6 . . ?
C72 C71 C70 119.6(3) . . ?
C72 C71 H71 120.2 . . ?
C70 C71 H71 120.2 . . ?
C71 C72 C73 120.2(3) . . ?
C71 C72 H72 119.9 . . ?
C73 C72 H72 119.9 . . ?
C72 C73 C81 116.8(3) . . ?
C72 C73 C74 125.6(3) . . ?
C81 C73 C74 117.6(4) . . ?
C75 C74 C73 122.1(4) . . ?
C75 C74 H74 118.9 . . ?
C73 C74 H74 118.9 . . ?
C74 C75 C76 121.3(4) . . ?
C74 C75 H75 119.4 . . ?
C76 C75 H75 119.4 . . ?
C77 C76 C80 116.9(3) . . ?
C77 C76 C75 125.0(4) . . ?
C80 C76 C75 118.1(4) . . ?
C78 C77 C76 120.3(4) . . ?
C78 C77 H77 119.9 . . ?
C76 C77 H77 119.9 . . ?
C77 C78 C79 118.9(4) . . ?
C77 C78 H78 120.5 . . ?
C79 C78 H78 120.5 . . ?
N4 C79 C78 123.4(3) . . ?
N4 C79 H79 118.3 . . ?
C78 C79 H79 118.3 . . ?
N4 C80 C76 123.4(3) . . ?
N4 C80 C81 116.5(3) . . ?
C76 C80 C81 120.2(3) . . ?
N3 C81 C73 122.6(3) . . ?
N3 C81 C80 116.7(2) . . ?
C73 C81 C80 120.7(3) . . ?
N5 C82 C83 121.7(4) . . ?
N5 C82 H82 119.1 . . ?
C83 C82 H82 119.1 . . ?
C84 C83 C82 119.4(4) . . ?
C84 C83 H83 120.3 . . ?
C82 C83 H83 120.3 . . ?
C83 C84 C85 120.2(3) . . ?
C83 C84 H84 119.9 . . ?
C85 C84 H84 119.9 . . ?
C84 C85 C93 117.5(4) . . ?
C84 C85 C86 125.6(4) . . ?
C93 C85 C86 116.9(4) . . ?
C87 C86 C85 122.0(4) . . ?
C87 C86 H86 119.0 . . ?
C85 C86 H86 119.0 . . ?
C86 C87 C88 121.9(4) . . ?
C86 C87 H87 119.0 . . ?
C88 C87 H87 119.0 . . ?
C89 C88 C92 116.7(3) . . ?
C89 C88 C87 125.9(4) . . ?
C92 C88 C87 117.5(4) . . ?
C90 C89 C88 120.6(3) . . ?
C90 C89 H89 119.7 . . ?
C88 C89 H89 119.7 . . ?
C89 C90 C91 118.9(4) . . ?
C89 C90 H90 120.5 . . ?
C91 C90 H90 120.5 . . ?
N6 C91 C90 122.4(3) . . ?
N6 C91 H91 118.8 . . ?
C90 C91 H91 118.8 . . ?
N6 C92 C88 122.9(3) . . ?
N6 C92 C93 116.5(3) . . ?
C88 C92 C93 120.5(3) . . ?
N5 C93 C85 121.8(3) . . ?
N5 C93 C92 117.0(3) . . ?
C85 C93 C92 121.1(3) . . ?

loop_
_geom_bond_atom_site_label_1
_geom_bond_atom_site_label_2
_geom_bond_distance
_geom_bond_site_symmetry_2
_geom_bond_publ_flag
Cu1 O24 1.9441(19) 1_565 ?
Cu1 O15 1.9611(19) . ?
Cu1 N5 1.996(2) . ?
Cu1 N6 2.008(2) . ?
Cu1 O7 2.410(2) 3_575 ?
Cu2 O9 1.955(2) . ?
Cu2 O17 1.957(2) . ?
Cu2 N3 2.001(2) . ?
Cu2 N4 2.009(3) . ?
Cu2 O3 2.355(2) . ?
Cu3 O1 1.925(2) . ?
Cu3 N1 1.992(3) . ?
Cu3 N2 2.007(3) . ?
Cu3 O6 2.164(4) 2_545 ?
N1 C58 1.325(4) . ?
N1 C69 1.354(4) . ?
N2 C67 1.329(5) . ?
N2 C68 1.352(4) . ?
N3 C70 1.320(4) . ?
N3 C81 1.361(4) . ?
N4 C79 1.323(4) . ?
N4 C80 1.353(4) . ?
N5 C82 1.323(4) . ?
N5 C93 1.360(4) . ?
N6 C91 1.320(4) . ?
N6 C92 1.356(4) . ?
O1 C1 1.268(4) . ?
O2 C1 1.235(4) . ?
O3 C8 1.213(4) . ?
O4 C8 1.298(4) . ?
O4 H4 0.8200 . ?
O5 C9 1.195(4) . ?
O6 C9 1.231(5) . ?
O6 Cu3 2.164(4) 2 ?
O7 C16 1.216(4) . ?
O7 Cu1 2.410(2) 3_575 ?
O8 C16 1.302(4) . ?
O8 H8 0.8200 . ?
O9 C20 1.256(4) . ?
O10 C20 1.221(4) . ?
O11 C27 1.183(5) . ?
O12 C27 1.286(5) . ?
O12 H12 0.8200 . ?
O13 C28 1.214(4) . ?
O14 C28 1.304(4) . ?
O14 H14 0.8200 . ?
O15 C35 1.256(3) . ?
O16 C35 1.246(3) . ?
O17 C39 1.294(4) . ?
O18 C39 1.195(4) . ?
O19 C46 1.314(4) . ?
O19 H19 0.83(5) . ?
O20 C46 1.200(4) . ?
O21 C47 1.202(4) . ?
O22 C47 1.304(4) . ?
O22 H22 0.8200 . ?
O23 C54 1.232(4) . ?
O24 C54 1.271(4) . ?
O24 Cu1 1.9441(19) 1_545 ?
O1W H1WA 0.849(19) . ?
O1W H1WB 0.870(19) . ?
C1 C2 1.517(4) . ?
C2 C3 1.390(4) . ?
C2 C7 1.393(4) . ?
C3 C4 1.386(4) . ?
C3 H3 0.9300 . ?
C4 C5 1.392(4) . ?
C4 C18 1.538(4) . ?
C5 C6 1.373(4) . ?
C5 H5 0.9300 . ?
C6 C7 1.390(4) . ?
C6 H6 0.9300 . ?
C7 C8 1.494(4) . ?
C9 C10 1.501(4) . ?
C10 C11 1.391(4) . ?
C10 C15 1.398(4) . ?
C11 C12 1.385(4) . ?
C11 H11 0.9300 . ?
C12 C13 1.388(4) . ?
C12 C18 1.549(4) . ?
C13 C14 1.377(4) . ?
C13 H13 0.9300 . ?
C14 C15 1.385(4) . ?
C14 H14A 0.9300 . ?
C15 C16 1.496(4) . ?
C17 F3 1.322(5) . ?
C17 F1 1.339(4) . ?
C17 F2 1.341(4) . ?
C17 C18 1.548(5) . ?
C18 C19 1.543(5) . ?
C19 F6 1.321(5) . ?
C19 F4 1.338(4) . ?
C19 F5 1.342(4) . ?
C20 C21 1.501(4) . ?
C21 C22 1.380(4) . ?
C21 C26 1.393(4) . ?
C22 C23 1.383(4) . ?
C22 H22A 0.9300 . ?
C23 C24 1.390(5) . ?
C23 C37 1.538(4) . ?
C24 C25 1.380(5) . ?
C24 H24 0.9300 . ?
C25 C26 1.388(4) . ?
C25 H25 0.9300 . ?
C26 C27 1.552(6) . ?
C28 C29 1.489(4) . ?
C29 C30 1.389(4) . ?
C29 C34 1.395(4) . ?
C30 C31 1.372(4) . ?
C30 H30 0.9300 . ?
C31 C32 1.396(4) . ?
C31 H31 0.9300 . ?
C32 C33 1.378(4) . ?
C32 C37 1.547(4) . ?
C33 C34 1.394(4) . ?
C33 H33 0.9300 . ?
C34 C35 1.503(4) . ?
C36 F7 1.333(6) . ?
C36 F9 1.334(4) . ?
C36 F8 1.339(4) . ?
C36 C37 1.543(6) . ?
C37 C38 1.547(6) . ?
C38 F12 1.311(6) . ?
C38 F11 1.338(5) . ?
C38 F10 1.342(4) . ?
C39 C40 1.514(4) . ?
C40 C41 1.392(4) . ?
C40 C45 1.394(4) . ?
C41 C42 1.398(4) . ?
C41 H41 0.9300 . ?
C42 C43 1.384(5) . ?
C42 C56 1.547(4) . ?
C43 C44 1.374(5) . ?
C43 H43 0.9300 . ?
C44 C45 1.393(4) . ?
C44 H44 0.9300 . ?
C45 C46 1.490(4) . ?
C47 C48 1.506(5) . ?
C48 C49 1.391(5) . ?
C48 C53 1.391(4) . ?
C49 C50 1.374(5) . ?
C49 H49 0.9300 . ?
C50 C51 1.386(5) . ?
C50 H50 0.9300 . ?
C51 C52 1.387(4) . ?
C51 C56 1.546(5) . ?
C52 C53 1.397(4) . ?
C52 H52 0.9300 . ?
C53 C54 1.517(4) . ?
C55 F13 1.321(5) . ?
C55 F14 1.335(5) . ?
C55 F15 1.341(4) . ?
C55 C56 1.554(5) . ?
C56 C57 1.542(5) . ?
C57 F18 1.323(5) . ?
C57 F16 1.334(4) . ?
C57 F17 1.339(4) . ?
C58 C59 1.396(6) . ?
C58 H58 0.9300 . ?
C59 C60 1.360(6) . ?
C59 H59 0.9300 . ?
C60 C61 1.405(6) . ?
C60 H60 0.9300 . ?
C61 C69 1.395(5) . ?
C61 C62 1.430(6) . ?
C62 C63 1.336(6) . ?
C62 H62 0.9300 . ?
C63 C64 1.433(6) . ?
C63 H63 0.9300 . ?
C64 C68 1.399(4) . ?
C64 C65 1.407(6) . ?
C65 C66 1.334(6) . ?
C65 H65 0.9300 . ?
C66 C67 1.390(5) . ?
C66 H66 0.9300 . ?
C67 H67 0.9300 . ?
C68 C69 1.424(5) . ?
C70 C71 1.399(4) . ?
C70 H70 0.9300 . ?
C71 C72 1.344(5) . ?
C71 H71 0.9300 . ?
C72 C73 1.405(5) . ?
C72 H72 0.9300 . ?
C73 C81 1.408(4) . ?
C73 C74 1.430(5) . ?
C74 C75 1.340(6) . ?
C74 H74 0.9300 . ?
C75 C76 1.435(6) . ?
C75 H75 0.9300 . ?
C76 C77 1.386(6) . ?
C76 C80 1.407(5) . ?
C77 C78 1.358(6) . ?
C77 H77 0.9300 . ?
C78 C79 1.395(5) . ?
C78 H78 0.9300 . ?
C79 H79 0.9300 . ?
C80 C81 1.418(4) . ?
C82 C83 1.400(5) . ?
C82 H82 0.9300 . ?
C83 C84 1.362(6) . ?
C83 H83 0.9300 . ?
C84 C85 1.390(6) . ?
C84 H84 0.9300 . ?
C85 C93 1.406(4) . ?
C85 C86 1.442(6) . ?
C86 C87 1.327(7) . ?
C86 H86 0.9300 . ?
C87 C88 1.440(6) . ?
C87 H87 0.9300 . ?
C88 C89 1.397(6) . ?
C88 C92 1.401(4) . ?
C89 C90 1.359(6) . ?
C89 H89 0.9300 . ?
C90 C91 1.402(5) . ?
C90 H90 0.9300 . ?
C91 H91 0.9300 . ?
C92 C93 1.415(5) . ?

loop_
_geom_torsion_atom_site_label_1
_geom_torsion_atom_site_label_2
_geom_torsion_atom_site_label_3
_geom_torsion_atom_site_label_4
_geom_torsion
_geom_torsion_site_symmetry_1
_geom_torsion_site_symmetry_2
_geom_torsion_site_symmetry_3
_geom_torsion_site_symmetry_4
_geom_torsion_publ_flag
O1 Cu3 N1 C58 -9.1(3) . . . . ?
N2 Cu3 N1 C58 178.8(3) . . . . ?
O6 Cu3 N1 C58 88.8(3) 2_545 . . . ?
O1 Cu3 N1 C69 171.1(2) . . . . ?
N2 Cu3 N1 C69 -1.0(2) . . . . ?
O6 Cu3 N1 C69 -90.9(3) 2_545 . . . ?
O1 Cu3 N2 C67 117.9(7) . . . . ?
N1 Cu3 N2 C67 175.3(4) . . . . ?
O6 Cu3 N2 C67 -48.6(4) 2_545 . . . ?
O1 Cu3 N2 C68 -55.3(9) . . . . ?
N1 Cu3 N2 C68 2.1(2) . . . . ?
O6 Cu3 N2 C68 138.1(2) 2_545 . . . ?
O9 Cu2 N3 C70 143.2(9) . . . . ?
O17 Cu2 N3 C70 -9.5(3) . . . . ?
N4 Cu2 N3 C70 176.0(3) . . . . ?
O3 Cu2 N3 C70 -92.9(3) . . . . ?
O9 Cu2 N3 C81 -36.3(11) . . . . ?
O17 Cu2 N3 C81 171.1(2) . . . . ?
N4 Cu2 N3 C81 -3.5(2) . . . . ?
O3 Cu2 N3 C81 87.6(2) . . . . ?
O9 Cu2 N4 C79 -2.3(3) . . . . ?
O17 Cu2 N4 C79 100.3(10) . . . . ?
N3 Cu2 N4 C79 -179.1(3) . . . . ?
O3 Cu2 N4 C79 81.4(3) . . . . ?
O9 Cu2 N4 C80 -179.6(2) . . . . ?
O17 Cu2 N4 C80 -77.0(10) . . . . ?
N3 Cu2 N4 C80 3.6(2) . . . . ?
O3 Cu2 N4 C80 -95.9(2) . . . . ?
O24 Cu1 N5 C82 1.4(3) 1_565 . . . ?
O15 Cu1 N5 C82 117.2(7) . . . . ?
N6 Cu1 N5 C82 -179.9(3) . . . . ?
O7 Cu1 N5 C82 -97.4(3) 3_575 . . . ?
O24 Cu1 N5 C93 176.7(2) 1_565 . . . ?
O15 Cu1 N5 C93 -67.5(7) . . . . ?
N6 Cu1 N5 C93 -4.7(2) . . . . ?
O7 Cu1 N5 C93 77.9(2) 3_575 . . . ?
O24 Cu1 N6 C91 -170.0(8) 1_565 . . . ?
O15 Cu1 N6 C91 -9.3(3) . . . . ?
N5 Cu1 N6 C91 177.7(3) . . . . ?
O7 Cu1 N6 C91 89.5(3) 3_575 . . . ?
O24 Cu1 N6 C92 16.8(10) 1_565 . . . ?
O15 Cu1 N6 C92 177.5(2) . . . . ?
N5 Cu1 N6 C92 4.6(2) . . . . ?
O7 Cu1 N6 C92 -83.7(2) 3_575 . . . ?
N1 Cu3 O1 C1 -139.4(3) . . . . ?
N2 Cu3 O1 C1 -82.7(8) . . . . ?
O6 Cu3 O1 C1 83.9(3) 2_545 . . . ?
O9 Cu2 O3 C8 -64.7(3) . . . . ?
O17 Cu2 O3 C8 24.4(3) . . . . ?
N3 Cu2 O3 C8 120.2(3) . . . . ?
N4 Cu2 O3 C8 -157.4(3) . . . . ?
O17 Cu2 O9 C20 82.5(2) . . . . ?
N3 Cu2 O9 C20 -70.3(10) . . . . ?
N4 Cu2 O9 C20 -102.8(2) . . . . ?
O3 Cu2 O9 C20 165.0(2) . . . . ?
O24 Cu1 O15 C35 82.77(17) 1_565 . . . ?
N5 Cu1 O15 C35 -33.0(7) . . . . ?
N6 Cu1 O15 C35 -95.11(18) . . . . ?
O7 Cu1 O15 C35 -177.90(16) 3_575 . . . ?
O9 Cu2 O17 C39 -96.4(2) . . . . ?
N3 Cu2 O17 C39 80.9(2) . . . . ?
N4 Cu2 O17 C39 160.8(9) . . . . ?
O3 Cu2 O17 C39 179.9(2) . . . . ?
Cu3 O1 C1 O2 4.6(5) . . . . ?
Cu3 O1 C1 C2 -175.53(19) . . . . ?
O2 C1 C2 C3 -162.5(3) . . . . ?
O1 C1 C2 C3 17.6(4) . . . . ?
O2 C1 C2 C7 14.6(4) . . . . ?
O1 C1 C2 C7 -165.3(3) . . . . ?
C7 C2 C3 C4 -1.5(5) . . . . ?
C1 C2 C3 C4 175.6(3) . . . . ?
C2 C3 C4 C5 0.6(5) . . . . ?
C2 C3 C4 C18 177.7(3) . . . . ?
C3 C4 C5 C6 0.1(5) . . . . ?
C18 C4 C5 C6 -177.1(3) . . . . ?
C4 C5 C6 C7 0.1(5) . . . . ?
C5 C6 C7 C2 -1.0(5) . . . . ?
C5 C6 C7 C8 171.9(3) . . . . ?
C3 C2 C7 C6 1.7(4) . . . . ?
C1 C2 C7 C6 -175.5(3) . . . . ?
C3 C2 C7 C8 -170.7(3) . . . . ?
C1 C2 C7 C8 12.1(4) . . . . ?
Cu2 O3 C8 O4 -21.2(5) . . . . ?
Cu2 O3 C8 C7 151.8(2) . . . . ?
C6 C7 C8 O3 -106.4(4) . . . . ?
C2 C7 C8 O3 66.2(4) . . . . ?
C6 C7 C8 O4 67.3(4) . . . . ?
C2 C7 C8 O4 -120.1(3) . . . . ?
Cu3 O6 C9 O5 -14.5(4) 2 . . . ?
Cu3 O6 C9 C10 158.2(2) 2 . . . ?
O5 C9 C10 C11 119.8(3) . . . . ?
O6 C9 C10 C11 -53.0(5) . . . . ?
O5 C9 C10 C15 -54.3(5) . . . . ?
O6 C9 C10 C15 132.8(4) . . . . ?
C15 C10 C11 C12 -0.2(4) . . . . ?
C9 C10 C11 C12 -174.6(3) . . . . ?
C10 C11 C12 C13 0.2(5) . . . . ?
C10 C11 C12 C18 176.4(3) . . . . ?
C11 C12 C13 C14 0.3(5) . . . . ?
C18 C12 C13 C14 -176.1(3) . . . . ?
C12 C13 C14 C15 -0.8(5) . . . . ?
C13 C14 C15 C10 0.7(5) . . . . ?
C13 C14 C15 C16 178.9(3) . . . . ?
C11 C10 C15 C14 -0.2(4) . . . . ?
C9 C10 C15 C14 173.7(3) . . . . ?
C11 C10 C15 C16 -178.3(3) . . . . ?
C9 C10 C15 C16 -4.3(5) . . . . ?
Cu1 O7 C16 O8 68.0(3) 3_575 . . . ?
Cu1 O7 C16 C15 -112.8(2) 3_575 . . . ?
C14 C15 C16 O7 -32.4(4) . . . . ?
C10 C15 C16 O7 145.7(3) . . . . ?
C14 C15 C16 O8 146.9(3) . . . . ?
C10 C15 C16 O8 -35.1(4) . . . . ?
C3 C4 C18 C19 -102.0(4) . . . . ?
C5 C4 C18 C19 75.1(4) . . . . ?
C3 C4 C18 C17 17.7(4) . . . . ?
C5 C4 C18 C17 -165.2(3) . . . . ?
C3 C4 C18 C12 135.5(3) . . . . ?
C5 C4 C18 C12 -47.4(4) . . . . ?
F3 C17 C18 C4 51.2(4) . . . . ?
F1 C17 C18 C4 170.9(3) . . . . ?
F2 C17 C18 C4 -70.1(4) . . . . ?
F3 C17 C18 C19 169.8(3) . . . . ?
F1 C17 C18 C19 -70.5(4) . . . . ?
F2 C17 C18 C19 48.5(4) . . . . ?
F3 C17 C18 C12 -69.0(3) . . . . ?
F1 C17 C18 C12 50.7(4) . . . . ?
F2 C17 C18 C12 169.7(3) . . . . ?
C11 C12 C18 C4 138.6(3) . . . . ?
C13 C12 C18 C4 -45.2(4) . . . . ?
C11 C12 C18 C19 19.3(4) . . . . ?
C13 C12 C18 C19 -164.4(3) . . . . ?
C11 C12 C18 C17 -99.6(4) . . . . ?
C13 C12 C18 C17 76.6(4) . . . . ?
C4 C18 C19 F6 -69.1(3) . . . . ?
C17 C18 C19 F6 169.0(3) . . . . ?
C12 C18 C19 F6 51.9(4) . . . . ?
C4 C18 C19 F4 50.5(4) . . . . ?
C17 C18 C19 F4 -71.3(4) . . . . ?
C12 C18 C19 F4 171.5(3) . . . . ?
C4 C18 C19 F5 170.1(3) . . . . ?
C17 C18 C19 F5 48.3(4) . . . . ?
C12 C18 C19 F5 -68.9(4) . . . . ?
Cu2 O9 C20 O10 14.3(4) . . . . ?
Cu2 O9 C20 C21 -167.2(2) . . . . ?
O10 C20 C21 C22 156.7(3) . . . . ?
O9 C20 C21 C22 -21.8(4) . . . . ?
O10 C20 C21 C26 -22.4(5) . . . . ?
O9 C20 C21 C26 159.0(3) . . . . ?
C26 C21 C22 C23 1.8(5) . . . . ?
C20 C21 C22 C23 -177.4(3) . . . . ?
C21 C22 C23 C24 -0.7(5) . . . . ?
C21 C22 C23 C37 175.2(3) . . . . ?
C22 C23 C24 C25 -1.2(5) . . . . ?
C37 C23 C24 C25 -177.3(3) . . . . ?
C23 C24 C25 C26 2.0(6) . . . . ?
C24 C25 C26 C21 -0.9(6) . . . . ?
C24 C25 C26 C27 -175.9(4) . . . . ?
C22 C21 C26 C25 -1.0(5) . . . . ?
C20 C21 C26 C25 178.2(3) . . . . ?
C22 C21 C26 C27 173.8(3) . . . . ?
C20 C21 C26 C27 -7.0(5) . . . . ?
C25 C26 C27 O11 101.2(5) . . . . ?
C21 C26 C27 O11 -73.6(6) . . . . ?
C25 C26 C27 O12 -76.7(4) . . . . ?
C21 C26 C27 O12 108.5(4) . . . . ?
O13 C28 C29 C30 -21.2(4) . . . . ?
O14 C28 C29 C30 159.4(3) . . . . ?
O13 C28 C29 C34 157.6(3) . . . . ?
O14 C28 C29 C34 -21.8(4) . . . . ?
C34 C29 C30 C31 0.7(5) . . . . ?
C28 C29 C30 C31 179.7(3) . . . . ?
C29 C30 C31 C32 0.0(5) . . . . ?
C30 C31 C32 C33 -0.7(5) . . . . ?
C30 C31 C32 C37 -178.3(3) . . . . ?
C31 C32 C33 C34 0.7(5) . . . . ?
C37 C32 C33 C34 178.2(3) . . . . ?
C32 C33 C34 C29 0.0(5) . . . . ?
C32 C33 C34 C35 -177.1(3) . . . . ?
C30 C29 C34 C33 -0.8(4) . . . . ?
C28 C29 C34 C33 -179.6(3) . . . . ?
C30 C29 C34 C35 175.9(3) . . . . ?
C28 C29 C34 C35 -2.9(5) . . . . ?
Cu1 O15 C35 O16 12.8(3) . . . . ?
Cu1 O15 C35 C34 -159.12(18) . . . . ?
C33 C34 C35 O16 -62.7(3) . . . . ?
C29 C34 C35 O16 120.4(3) . . . . ?
C33 C34 C35 O15 109.6(3) . . . . ?
C29 C34 C35 O15 -67.2(4) . . . . ?
C22 C23 C37 C36 25.4(5) . . . . ?
C24 C23 C37 C36 -158.7(3) . . . . ?
C22 C23 C37 C32 143.4(3) . . . . ?
C24 C23 C37 C32 -40.7(4) . . . . ?
C22 C23 C37 C38 -95.5(4) . . . . ?
C24 C23 C37 C38 80.4(4) . . . . ?
F7 C36 C37 C23 50.0(4) . . . . ?
F9 C36 C37 C23 169.8(4) . . . . ?
F8 C36 C37 C23 -70.8(5) . . . . ?
F7 C36 C37 C32 -70.9(3) . . . . ?
F9 C36 C37 C32 48.9(5) . . . . ?
F8 C36 C37 C32 168.3(3) . . . . ?
F7 C36 C37 C38 168.4(3) . . . . ?
F9 C36 C37 C38 -71.8(5) . . . . ?
F8 C36 C37 C38 47.6(4) . . . . ?
C33 C32 C37 C23 137.3(3) . . . . ?
C31 C32 C37 C23 -45.2(4) . . . . ?
C33 C32 C37 C36 -100.3(4) . . . . ?
C31 C32 C37 C36 77.1(4) . . . . ?
C33 C32 C37 C38 19.5(5) . . . . ?
C31 C32 C37 C38 -163.0(3) . . . . ?
C23 C37 C38 F12 -67.8(3) . . . . ?
C36 C37 C38 F12 169.7(3) . . . . ?
C32 C37 C38 F12 52.6(4) . . . . ?
C23 C37 C38 F11 169.8(3) . . . . ?
C36 C37 C38 F11 47.4(4) . . . . ?
C32 C37 C38 F11 -69.7(4) . . . . ?
C23 C37 C38 F10 52.3(5) . . . . ?
C36 C37 C38 F10 -70.1(4) . . . . ?
C32 C37 C38 F10 172.7(4) . . . . ?
Cu2 O17 C39 O18 -20.5(5) . . . . ?
Cu2 O17 C39 C40 159.6(2) . . . . ?
O18 C39 C40 C41 121.7(4) . . . . ?
O17 C39 C40 C41 -58.4(4) . . . . ?
O18 C39 C40 C45 -55.2(5) . . . . ?
O17 C39 C40 C45 124.7(3) . . . . ?
C45 C40 C41 C42 -0.7(5) . . . . ?
C39 C40 C41 C42 -177.7(3) . . . . ?
C40 C41 C42 C43 3.0(5) . . . . ?
C40 C41 C42 C56 -177.4(3) . . . . ?
C41 C42 C43 C44 -1.9(6) . . . . ?
C56 C42 C43 C44 178.4(4) . . . . ?
C42 C43 C44 C45 -1.4(6) . . . . ?
C43 C44 C45 C40 3.8(6) . . . . ?
C43 C44 C45 C46 -170.6(4) . . . . ?
C41 C40 C45 C44 -2.7(5) . . . . ?
C39 C40 C45 C44 174.2(3) . . . . ?
C41 C40 C45 C46 171.3(3) . . . . ?
C39 C40 C45 C46 -11.8(5) . . . . ?
C44 C45 C46 O20 -36.2(5) . . . . ?
C40 C45 C46 O20 149.7(4) . . . . ?
C44 C45 C46 O19 139.4(3) . . . . ?
C40 C45 C46 O19 -34.7(5) . . . . ?
O21 C47 C48 C49 -89.1(4) . . . . ?
O22 C47 C48 C49 85.0(4) . . . . ?
O21 C47 C48 C53 85.4(5) . . . . ?
O22 C47 C48 C53 -100.4(4) . . . . ?
C53 C48 C49 C50 0.3(5) . . . . ?
C47 C48 C49 C50 175.2(3) . . . . ?
C48 C49 C50 C51 -0.7(6) . . . . ?
C49 C50 C51 C52 0.2(5) . . . . ?
C49 C50 C51 C56 -178.6(3) . . . . ?
C50 C51 C52 C53 0.7(5) . . . . ?
C56 C51 C52 C53 179.3(3) . . . . ?
C49 C48 C53 C52 0.5(5) . . . . ?
C47 C48 C53 C52 -174.0(3) . . . . ?
C49 C48 C53 C54 -179.7(3) . . . . ?
C47 C48 C53 C54 5.9(5) . . . . ?
C51 C52 C53 C48 -1.0(5) . . . . ?
C51 C52 C53 C54 179.2(3) . . . . ?
Cu1 O24 C54 O23 4.0(5) 1_545 . . . ?
Cu1 O24 C54 C53 -176.80(19) 1_545 . . . ?
C48 C53 C54 O23 2.1(5) . . . . ?
C52 C53 C54 O23 -178.1(3) . . . . ?
C48 C53 C54 O24 -177.2(3) . . . . ?
C52 C53 C54 O24 2.6(4) . . . . ?
C50 C51 C56 C57 -166.3(3) . . . . ?
C52 C51 C56 C57 15.1(5) . . . . ?
C50 C51 C56 C42 -47.8(4) . . . . ?
C52 C51 C56 C42 133.6(3) . . . . ?
C50 C51 C56 C55 74.3(4) . . . . ?
C52 C51 C56 C55 -104.3(4) . . . . ?
C43 C42 C56 C57 78.6(4) . . . . ?
C41 C42 C56 C57 -101.0(4) . . . . ?
C43 C42 C56 C51 -43.2(4) . . . . ?
C41 C42 C56 C51 137.2(3) . . . . ?
C43 C42 C56 C55 -161.6(4) . . . . ?
C41 C42 C56 C55 18.7(5) . . . . ?
F13 C55 C56 C57 169.2(3) . . . . ?
F14 C55 C56 C57 47.8(4) . . . . ?
F15 C55 C56 C57 -71.5(4) . . . . ?
F13 C55 C56 C51 -69.5(3) . . . . ?
F14 C55 C56 C51 169.0(3) . . . . ?
F15 C55 C56 C51 49.8(5) . . . . ?
F13 C55 C56 C42 50.9(4) . . . . ?
F14 C55 C56 C42 -70.6(4) . . . . ?
F15 C55 C56 C42 170.2(4) . . . . ?
C51 C56 C57 F18 51.1(4) . . . . ?
C42 C56 C57 F18 -69.2(4) . . . . ?
C55 C56 C57 F18 168.9(3) . . . . ?
C51 C56 C57 F16 170.9(3) . . . . ?
C42 C56 C57 F16 50.6(4) . . . . ?
C55 C56 C57 F16 -71.3(4) . . . . ?
C51 C56 C57 F17 -69.6(4) . . . . ?
C42 C56 C57 F17 170.1(3) . . . . ?
C55 C56 C57 F17 48.2(4) . . . . ?
C69 N1 C58 C59 0.3(5) . . . . ?
Cu3 N1 C58 C59 -179.5(3) . . . . ?
N1 C58 C59 C60 0.1(6) . . . . ?
C58 C59 C60 C61 -1.2(6) . . . . ?
C59 C60 C61 C69 1.8(6) . . . . ?
C59 C60 C61 C62 -178.1(4) . . . . ?
C69 C61 C62 C63 -1.0(6) . . . . ?
C60 C61 C62 C63 179.0(4) . . . . ?
C61 C62 C63 C64 1.3(7) . . . . ?
C62 C63 C64 C68 0.2(6) . . . . ?
C62 C63 C64 C65 -179.0(4) . . . . ?
C68 C64 C65 C66 0.0(6) . . . . ?
C63 C64 C65 C66 179.3(4) . . . . ?
C64 C65 C66 C67 1.6(7) . . . . ?
C68 N2 C67 C66 -0.5(6) . . . . ?
Cu3 N2 C67 C66 -173.3(3) . . . . ?
C65 C66 C67 N2 -1.4(7) . . . . ?
C67 N2 C68 C64 2.2(5) . . . . ?
Cu3 N2 C68 C64 176.3(3) . . . . ?
C67 N2 C68 C69 -177.0(3) . . . . ?
Cu3 N2 C68 C69 -2.9(4) . . . . ?
C65 C64 C68 N2 -2.0(5) . . . . ?
C63 C64 C68 N2 178.7(3) . . . . ?
C65 C64 C68 C69 177.2(3) . . . . ?
C63 C64 C68 C69 -2.1(5) . . . . ?
C58 N1 C69 C61 0.4(5) . . . . ?
Cu3 N1 C69 C61 -179.8(3) . . . . ?
C58 N1 C69 C68 179.8(3) . . . . ?
Cu3 N1 C69 C68 -0.3(3) . . . . ?
C60 C61 C69 N1 -1.4(5) . . . . ?
C62 C61 C69 N1 178.5(3) . . . . ?
C60 C61 C69 C68 179.2(3) . . . . ?
C62 C61 C69 C68 -0.9(5) . . . . ?
N2 C68 C69 N1 2.2(4) . . . . ?
C64 C68 C69 N1 -177.0(3) . . . . ?
N2 C68 C69 C61 -178.3(3) . . . . ?
C64 C68 C69 C61 2.5(5) . . . . ?
C81 N3 C70 C71 -0.7(5) . . . . ?
Cu2 N3 C70 C71 179.9(2) . . . . ?
N3 C70 C71 C72 -1.3(5) . . . . ?
C70 C71 C72 C73 2.0(6) . . . . ?
C71 C72 C73 C81 -0.9(5) . . . . ?
C71 C72 C73 C74 178.3(4) . . . . ?
C72 C73 C74 C75 -177.8(5) . . . . ?
C81 C73 C74 C75 1.4(7) . . . . ?
C73 C74 C75 C76 -0.4(8) . . . . ?
C74 C75 C76 C77 179.5(5) . . . . ?
C74 C75 C76 C80 -0.2(7) . . . . ?
C80 C76 C77 C78 0.9(6) . . . . ?
C75 C76 C77 C78 -178.9(4) . . . . ?
C76 C77 C78 C79 -0.4(6) . . . . ?
C80 N4 C79 C78 1.0(5) . . . . ?
Cu2 N4 C79 C78 -176.3(3) . . . . ?
C77 C78 C79 N4 -0.5(6) . . . . ?
C79 N4 C80 C76 -0.5(5) . . . . ?
Cu2 N4 C80 C76 177.2(3) . . . . ?
C79 N4 C80 C81 179.1(3) . . . . ?
Cu2 N4 C80 C81 -3.2(3) . . . . ?
C77 C76 C80 N4 -0.4(5) . . . . ?
C75 C76 C80 N4 179.4(4) . . . . ?
C77 C76 C80 C81 -180.0(3) . . . . ?
C75 C76 C80 C81 -0.2(5) . . . . ?
C70 N3 C81 C73 1.8(4) . . . . ?
Cu2 N3 C81 C73 -178.6(3) . . . . ?
C70 N3 C81 C80 -176.7(3) . . . . ?
Cu2 N3 C81 C80 2.8(3) . . . . ?
C72 C73 C81 N3 -1.0(5) . . . . ?
C74 C73 C81 N3 179.7(3) . . . . ?
C72 C73 C81 C80 177.4(3) . . . . ?
C74 C73 C81 C80 -1.9(5) . . . . ?
N4 C80 C81 N3 0.2(4) . . . . ?
C76 C80 C81 N3 179.9(3) . . . . ?
N4 C80 C81 C73 -178.3(3) . . . . ?
C76 C80 C81 C73 1.3(5) . . . . ?
C93 N5 C82 C83 -1.4(5) . . . . ?
Cu1 N5 C82 C83 173.5(3) . . . . ?
N5 C82 C83 C84 0.9(6) . . . . ?
C82 C83 C84 C85 0.3(6) . . . . ?
C83 C84 C85 C93 -0.9(6) . . . . ?
C83 C84 C85 C86 179.9(4) . . . . ?
C84 C85 C86 C87 178.8(5) . . . . ?
C93 C85 C86 C87 -0.3(7) . . . . ?
C85 C86 C87 C88 -0.4(8) . . . . ?
C86 C87 C88 C89 -178.0(5) . . . . ?
C86 C87 C88 C92 0.8(7) . . . . ?
C92 C88 C89 C90 -0.4(6) . . . . ?
C87 C88 C89 C90 178.4(4) . . . . ?
C88 C89 C90 C91 0.7(6) . . . . ?
C92 N6 C91 C90 -1.0(5) . . . . ?
Cu1 N6 C91 C90 -173.7(3) . . . . ?
C89 C90 C91 N6 0.0(6) . . . . ?
C91 N6 C92 C88 1.3(5) . . . . ?
Cu1 N6 C92 C88 175.2(3) . . . . ?
C91 N6 C92 C93 -177.7(3) . . . . ?
Cu1 N6 C92 C93 -3.7(3) . . . . ?
C89 C88 C92 N6 -0.6(5) . . . . ?
C87 C88 C92 N6 -179.5(3) . . . . ?
C89 C88 C92 C93 178.4(3) . . . . ?
C87 C88 C92 C93 -0.5(5) . . . . ?
C82 N5 C93 C85 0.8(5) . . . . ?
Cu1 N5 C93 C85 -175.0(3) . . . . ?
C82 N5 C93 C92 179.8(3) . . . . ?
Cu1 N5 C93 C92 4.1(3) . . . . ?
C84 C85 C93 N5 0.4(5) . . . . ?
C86 C85 C93 N5 179.6(3) . . . . ?
C84 C85 C93 C92 -178.6(3) . . . . ?
C86 C85 C93 C92 0.6(5) . . . . ?
N6 C92 C93 N5 -0.2(4) . . . . ?
C88 C92 C93 N5 -179.2(3) . . . . ?
N6 C92 C93 C85 178.8(3) . . . . ?
C88 C92 C93 C85 -0.2(5) . . . . ?
